data_7061995
loop_
_publ_author_name
'Hulushe, Siya T.'
'Malan, Frederick P.'
'Hosten, Eric C.'
'Lobb, Kevin A.'
'Khanye, Setshaba D.'
'Watkins, Gareth M.'

_publ_section_title
;
 Photo-and thermoresponsive N-salicylideneaniline derivatives: solid-state
 studies and structural aspects
;
_journal_name_full 'New Journal of Chemistry'
_journal_paper_doi 10.1039/D1NJ03056F
_journal_year 2022
_chemical_formula_moiety 'C13 H9 Cl N2 O3'
_chemical_formula_sum 'C13 H8 Cl N2 O3'
_chemical_formula_weight 275.66
_space_group_crystal_system monoclinic
_space_group_IT_number 14
_space_group_name_Hall '-P 2yn'
_space_group_name_H-M_alt 'P 1 21/n 1'
_atom_sites_solution_hydrogens geom
_atom_sites_solution_primary dual
_audit_creation_date 2022-02-25
_audit_creation_method
;
Olex2 1.3-ac4
(compiled 2018.12.05 svn.r3537 for Rigaku Oxford Diffraction, GUI svn.r5625)
;
_audit_update_record
;
2022-03-04 deposited with the CCDC.	2022-10-24 downloaded from the CCDC.
;
_cell_angle_alpha 90
_cell_angle_beta 91.924(2)
_cell_angle_gamma 90
_cell_formula_units_Z 4
_cell_length_a 14.7034(3)
_cell_length_b 3.76610(10)
_cell_length_c 21.5036(4)
_cell_measurement_reflns_used 8278
_cell_measurement_temperature 240.00(10)
_cell_measurement_theta_max 78.7810
_cell_measurement_theta_min 3.6000
_cell_volume 1190.08(5)
_computing_cell_refinement 'CrysAlisPro 1.171.41.123a (Rigaku OD, 2022)'
_computing_data_collection 'CrysAlisPro 1.171.41.123a (Rigaku OD, 2022)'
_computing_data_reduction 'CrysAlisPro 1.171.41.123a (Rigaku OD, 2022)'
_computing_molecular_graphics 'Olex2 (Dolomanov et al., 2009)'
_computing_publication_material 'Olex2 (Dolomanov et al., 2009)'
_computing_structure_refinement 'ShelXL (Sheldrick, 2015)'
_computing_structure_solution 'ShelXT (Sheldrick, 2015)'
_diffrn_ambient_environment N~2~
_diffrn_ambient_temperature 240.00(10)
_diffrn_detector 'Hybrid Pixel Array Detector'
_diffrn_detector_area_resol_mean 10.0000
_diffrn_detector_type HyPix
_diffrn_measured_fraction_theta_full 1.000
_diffrn_measured_fraction_theta_max 0.975
_diffrn_measurement_details
;
List of Runs (angles in degrees, time in seconds):

  # Type    Start    End  Width  t~exp~   \w     \q     \k     \f   Frames
#--------------------------------------------------------------------------
  1  \w     32.00  94.00   0.50    0.05    --   46.71  57.00  60.00  124
  2  \w     24.00 118.00   0.50    0.05    --   46.71  77.00  90.00  188
  3  \w     24.00 118.00   0.50    0.05    --   46.71  77.00   0.00  188
  4  \w     24.00 118.00   0.50    0.05    --   46.71  77.00 -90.00  188
  5  \w     24.00 118.00   0.50    0.05    --   46.71  77.00-180.00  188
  6  \w     34.00 121.00   0.50    0.05    --   46.71  18.00 -12.00  174
  7  \w    -26.00  41.00   0.50    0.05    --   46.71 -37.00  60.00  134
  8  \w    -28.00  13.00   0.50    0.05    --   46.71 -19.00  30.00   82
  9  \w    -28.00  11.00   0.50    0.05    --   46.71 -18.00 178.00   78
 10  \w     38.00  80.00   0.50    0.25    --  110.25 -61.00 120.00   84
 11  \w     38.00  80.00   0.50    0.25    --  110.25 -61.00  90.00   84
 12  \w     38.00 133.00   0.50    0.25    --  110.25 -77.00  30.00  190
 13  \w     38.00 133.00   0.50    0.25    --  110.25 -77.00-150.00  190
 14  \w     38.00  80.00   0.50    0.25    --  110.25 -61.00-120.00   84
 15  \w     38.00 106.00   0.50    0.25    --  110.25 -94.00 -30.00  136
 16  \w     38.00 106.00   0.50    0.25    --  110.25 -94.00  30.00  136
 17  \w     38.00 111.00   0.50    0.25    --  110.25-125.00  60.00  146
 18  \w     18.00  94.00   0.50    0.05    --   46.71-125.00 -90.00  152
 19  \w     97.00 178.00   0.50    0.25    --  110.25  18.00 -12.00  162
 20  \w     94.00 178.00   0.50    0.25    --  110.25  61.00  60.00  168
 21  \w     98.00 178.00   0.50    0.25    --  110.25  30.00  30.00  160
 22  \w     98.00 178.00   0.50    0.25    --  110.25  30.00 -90.00  160
 23  \w     -3.00  29.00   0.50    0.05    --  -46.71  18.00 -12.00   64
 24  \w   -121.00 -34.00   0.50    0.05    --  -46.71 -18.00 178.00  174
 25  \w   -171.00 -89.00   0.50    0.25    -- -102.00 -18.00 178.00  164
 26  \w    -32.00  27.00   0.50    0.05    --  -46.71  37.00 150.00  118
 27  \w   -112.00 -29.00   0.50    0.25    -- -102.00 125.00   0.00  166
 28  \w   -167.00 -88.00   0.50    0.25    -- -102.00 -15.00-120.00  158
;
_diffrn_measurement_device 'four-circle diffractometer'
_diffrn_measurement_device_type 'XtaLAB Synergy R, DW system, HyPix'
_diffrn_measurement_method '\w scans'
_diffrn_orient_matrix_type 'CrysAlisPro convention (1999,Acta A55,543-557)'
_diffrn_orient_matrix_UB_11 0.0118346000
_diffrn_orient_matrix_UB_12 -0.0120438000
_diffrn_orient_matrix_UB_13 0.0714284000
_diffrn_orient_matrix_UB_21 -0.1012675000
_diffrn_orient_matrix_UB_22 -0.0969680000
_diffrn_orient_matrix_UB_23 0.0050459000
_diffrn_orient_matrix_UB_31 0.0243791000
_diffrn_orient_matrix_UB_32 -0.3972096000
_diffrn_orient_matrix_UB_33 -0.0033972000
_diffrn_radiation_monochromator mirror
_diffrn_radiation_probe x-ray
_diffrn_radiation_type CuK\a
_diffrn_radiation_wavelength 1.54184
_diffrn_reflns_av_R_equivalents 0.0364
_diffrn_reflns_av_unetI/netI 0.0228
_diffrn_reflns_Laue_measured_fraction_full 1.000
_diffrn_reflns_Laue_measured_fraction_max 0.975
_diffrn_reflns_limit_h_max 18
_diffrn_reflns_limit_h_min -18
_diffrn_reflns_limit_k_max 3
_diffrn_reflns_limit_k_min -4
_diffrn_reflns_limit_l_max 26
_diffrn_reflns_limit_l_min -27
_diffrn_reflns_number 12317
_diffrn_reflns_point_group_measured_fraction_full 1.000
_diffrn_reflns_point_group_measured_fraction_max 0.975
_diffrn_reflns_theta_full 67.684
_diffrn_reflns_theta_max 79.037
_diffrn_reflns_theta_min 3.586
_diffrn_source 'Rotating-anode X-ray tube'
_diffrn_source_type 'Rigaku (Cu) X-ray Source'
_exptl_absorpt_coefficient_mu 2.915
_exptl_absorpt_correction_T_max 1.00000
_exptl_absorpt_correction_T_min 0.69257
_exptl_absorpt_correction_type multi-scan
_exptl_absorpt_process_details
;
CrysAlisPro 1.171.41.123a (Rigaku Oxford Diffraction, 2022)
Empirical absorption correction using spherical harmonics,
implemented in SCALE3 ABSPACK scaling algorithm.
;
_exptl_crystal_density_diffrn 1.539
_exptl_crystal_F_000 564
_refine_diff_density_max 0.212
_refine_diff_density_min -0.335
_refine_diff_density_rms 0.044
_refine_ls_extinction_method none
_refine_ls_goodness_of_fit_ref 1.080
_refine_ls_hydrogen_treatment constr
_refine_ls_matrix_type full
_refine_ls_number_parameters 173
_refine_ls_number_reflns 2507
_refine_ls_number_restraints 0
_refine_ls_restrained_S_all 1.080
_refine_ls_R_factor_all 0.0416
_refine_ls_R_factor_gt 0.0362
_refine_ls_shift/su_max 0.001
_refine_ls_shift/su_mean 0.000
_refine_ls_structure_factor_coef Fsqd
_refine_ls_weighting_details 'w=1/[\s^2^(Fo^2^)+(0.0482P)^2^+0.5093P] where P=(Fo^2^+2Fc^2^)/3'
_refine_ls_weighting_scheme calc
_refine_ls_wR_factor_gt 0.1003
_refine_ls_wR_factor_ref 0.1045
_reflns_Friedel_coverage 0.000
_reflns_number_gt 2193
_reflns_number_total 2507
_reflns_threshold_expression 'I > 2\s(I)'
_cod_data_source_file d1nj03056f3.cif
_cod_data_source_block sh37_240_auto
_cod_database_code 7061995
_shelx_shelxl_version_number 2016/6
_chemical_oxdiff_formula 'C10 H10 N4 O4 Cl'
_shelx_space_group_comment
;
The symmetry employed for this shelxl refinement is uniquely defined
by the following loop, which should always be used as a source of
symmetry information in preference to the above space-group names.
They are only intended as comments.
;
_diffrn_oxdiff_digest_frames
;
01305d944fc6b44d0437f403e1b9700788000418120
;
_reflns_odcompleteness_completeness 99.93
_reflns_odcompleteness_iscentric 1
_reflns_odcompleteness_theta 71.98
_olex2_refinement_description
;
1. Fixed Uiso
 At 1.2 times of:
  All C(H) groups
 At 1.5 times of:
  All O(H) groups
2.a Aromatic/amide H refined with riding coordinates:
 C2(H2), C14(H14), C7(H7), C10(H10), C4(H4), C11(H11), C5(H5), C12(H12)
2.b Idealised tetrahedral OH refined as rotating group:
 O19(H19)
;
_olex2_submission_special_instructions 'No special instructions were received'
_oxdiff_exptl_absorpt_empirical_details
;
Empirical correction (ABSPACK) includes:
- Absorption correction using spherical harmonics
- Frame scaling
;
_oxdiff_exptl_absorpt_empirical_full_max 1.462
_oxdiff_exptl_absorpt_empirical_full_min 0.610

loop_
_space_group_symop_operation_xyz
'x, y, z'
'-x+1/2, y+1/2, -z+1/2'
'-x, -y, -z'
'x-1/2, -y-1/2, z-1/2'

loop_
_atom_site_label
_atom_site_type_symbol
_atom_site_fract_x
_atom_site_fract_y
_atom_site_fract_z
_atom_site_U_iso_or_equiv
_atom_site_adp_type
_atom_site_occupancy
_atom_site_site_symmetry_order
_atom_site_calc_flag
_atom_site_refinement_flags_posn
_atom_site_refinement_flags_adp
_atom_site_refinement_flags_occupancy
_atom_site_disorder_assembly
_atom_site_disorder_group
Cl15 Cl 0.52629(3) 0.63716(15) 0.07136(2) 0.05241(17) Uani 1 1 d . . . . .
O19 O 0.24310(8) 0.7182(4) 0.32063(6) 0.0461(3) Uani 1 1 d . . . . .
H19 H 0.288437 0.733421 0.298807 0.069 Uiso 1 1 calc GR . . . .
O18 O 0.41503(9) 0.0403(5) 0.56147(6) 0.0546(4) Uani 1 1 d . . . . .
N8 N 0.41369(9) 0.6750(4) 0.29297(6) 0.0341(3) Uani 1 1 d . . . . .
N16 N 0.33620(10) 0.1365(4) 0.55105(6) 0.0393(3) Uani 1 1 d . . . . .
O17 O 0.27682(10) 0.1013(5) 0.58906(6) 0.0640(4) Uani 1 1 d . . . . .
C2 C 0.38043(10) 0.3431(4) 0.44878(7) 0.0328(3) Uani 1 1 d . . . . .
H2 H 0.440731 0.277674 0.459200 0.039 Uiso 1 1 calc R . . . .
C9 C 0.48665(10) 0.7416(4) 0.25287(7) 0.0323(3) Uani 1 1 d . . . . .
C3 C 0.31290(11) 0.2955(4) 0.49121(7) 0.0332(3) Uani 1 1 d . . . . .
C14 C 0.47198(11) 0.6737(4) 0.18990(7) 0.0340(3) Uani 1 1 d . . . . .
H14 H 0.415570 0.587251 0.174624 0.041 Uiso 1 1 calc R . . . .
C1 C 0.35899(10) 0.4877(4) 0.39081(7) 0.0317(3) Uani 1 1 d . . . . .
C7 C 0.43078(10) 0.5434(4) 0.34691(7) 0.0333(3) Uani 1 1 d . . . . .
H7 H 0.490937 0.481293 0.358422 0.040 Uiso 1 1 calc R . . . .
C6 C 0.26746(11) 0.5818(4) 0.37580(7) 0.0346(3) Uani 1 1 d . . . . .
C10 C 0.56929(11) 0.8802(4) 0.27488(8) 0.0361(4) Uani 1 1 d . . . . .
H10 H 0.578828 0.927910 0.317508 0.043 Uiso 1 1 calc R . . . .
C4 C 0.22281(11) 0.3911(5) 0.47710(8) 0.0379(4) Uani 1 1 d . . . . .
H4 H 0.177687 0.358252 0.506508 0.046 Uiso 1 1 calc R . . . .
C13 C 0.54232(11) 0.7362(5) 0.15009(8) 0.0365(4) Uani 1 1 d . . . . .
C11 C 0.63739(11) 0.9475(5) 0.23356(9) 0.0400(4) Uani 1 1 d . . . . .
H11 H 0.692979 1.043760 0.248385 0.048 Uiso 1 1 calc R . . . .
C5 C 0.20095(11) 0.5331(5) 0.41997(8) 0.0392(4) Uani 1 1 d . . . . .
H5 H 0.140436 0.598775 0.410296 0.047 Uiso 1 1 calc R . . . .
C12 C 0.62490(11) 0.8752(5) 0.17082(8) 0.0406(4) Uani 1 1 d . . . . .
H12 H 0.671446 0.919595 0.142932 0.049 Uiso 1 1 calc R . . . .

loop_
_atom_site_aniso_label
_atom_site_aniso_U_11
_atom_site_aniso_U_22
_atom_site_aniso_U_33
_atom_site_aniso_U_23
_atom_site_aniso_U_13
_atom_site_aniso_U_12
Cl15 0.0574(3) 0.0667(3) 0.0335(2) -0.00566(19) 0.00811(18) 0.0002(2)
O19 0.0357(6) 0.0622(8) 0.0404(7) 0.0114(6) -0.0005(5) 0.0058(6)
O18 0.0456(7) 0.0806(10) 0.0375(7) 0.0078(7) -0.0002(5) 0.0151(7)
N8 0.0333(6) 0.0366(7) 0.0323(6) -0.0004(5) 0.0029(5) 0.0002(6)
N16 0.0415(7) 0.0438(8) 0.0329(7) -0.0019(6) 0.0043(6) -0.0005(6)
O17 0.0519(8) 0.0967(13) 0.0444(7) 0.0186(8) 0.0150(6) 0.0036(8)
C2 0.0301(7) 0.0345(8) 0.0338(8) -0.0032(6) 0.0005(6) 0.0030(6)
C9 0.0319(7) 0.0302(8) 0.0349(8) 0.0016(6) 0.0030(6) 0.0018(6)
C3 0.0357(8) 0.0328(8) 0.0310(7) -0.0023(6) 0.0019(6) -0.0015(6)
C14 0.0327(7) 0.0334(8) 0.0358(8) -0.0001(6) 0.0000(6) 0.0002(6)
C1 0.0316(7) 0.0301(8) 0.0334(7) -0.0035(6) 0.0022(6) 0.0004(6)
C7 0.0315(7) 0.0338(8) 0.0345(8) -0.0024(6) 0.0018(6) 0.0021(6)
C6 0.0335(8) 0.0338(8) 0.0364(8) -0.0009(6) -0.0022(6) 0.0007(6)
C10 0.0371(8) 0.0342(8) 0.0366(8) -0.0019(6) -0.0023(6) 0.0010(7)
C4 0.0320(7) 0.0408(9) 0.0414(9) -0.0027(7) 0.0073(6) -0.0016(7)
C13 0.0405(8) 0.0346(8) 0.0345(8) 0.0007(7) 0.0046(6) 0.0029(7)
C11 0.0320(8) 0.0352(9) 0.0525(10) -0.0007(7) -0.0009(7) -0.0021(7)
C5 0.0282(7) 0.0438(10) 0.0456(9) 0.0008(8) 0.0004(6) 0.0018(7)
C12 0.0361(8) 0.0378(9) 0.0485(10) 0.0034(7) 0.0114(7) 0.0010(7)

loop_
_atom_type_symbol
_atom_type_description
_atom_type_scat_dispersion_real
_atom_type_scat_dispersion_imag
_atom_type_scat_source
C C 0.0181 0.0091 'International Tables Vol C Tables 4.2.6.8 and 6.1.1.4'
H H 0.0000 0.0000 'International Tables Vol C Tables 4.2.6.8 and 6.1.1.4'
Cl Cl 0.3639 0.7018 'International Tables Vol C Tables 4.2.6.8 and 6.1.1.4'
N N 0.0311 0.0180 'International Tables Vol C Tables 4.2.6.8 and 6.1.1.4'
O O 0.0492 0.0322 'International Tables Vol C Tables 4.2.6.8 and 6.1.1.4'

loop_
_geom_angle_atom_site_label_1
_geom_angle_atom_site_label_2
_geom_angle_atom_site_label_3
_geom_angle
_geom_angle_site_symmetry_1
_geom_angle_site_symmetry_3
_geom_angle_publ_flag
C7 N8 C9 119.30(13) . . ?
O18 N16 C3 118.52(13) . . ?
O17 N16 O18 122.45(15) . . ?
O17 N16 C3 119.02(14) . . ?
C3 C2 C1 119.82(14) . . ?
C14 C9 N8 117.62(14) . . ?
C14 C9 C10 120.44(14) . . ?
C10 C9 N8 121.91(14) . . ?
C2 C3 N16 119.05(14) . . ?
C2 C3 C4 121.36(15) . . ?
C4 C3 N16 119.58(14) . . ?
C13 C14 C9 118.50(15) . . ?
C2 C1 C7 119.46(14) . . ?
C2 C1 C6 119.21(14) . . ?
C6 C1 C7 121.33(14) . . ?
N8 C7 C1 121.32(14) . . ?
O19 C6 C1 121.61(14) . . ?
O19 C6 C5 118.87(14) . . ?
C5 C6 C1 119.52(15) . . ?
C11 C10 C9 119.53(15) . . ?
C5 C4 C3 119.24(15) . . ?
C14 C13 Cl15 119.01(13) . . ?
C12 C13 Cl15 118.91(13) . . ?
C12 C13 C14 122.08(15) . . ?
C12 C11 C10 121.00(15) . . ?
C4 C5 C6 120.84(15) . . ?
C13 C12 C11 118.41(15) . . ?

loop_
_geom_bond_atom_site_label_1
_geom_bond_atom_site_label_2
_geom_bond_distance
_geom_bond_site_symmetry_2
_geom_bond_publ_flag
Cl15 C13 1.7419(17) . ?
O19 C6 1.331(2) . ?
O18 N16 1.2278(19) . ?
N8 C9 1.4210(19) . ?
N8 C7 1.279(2) . ?
N16 O17 1.2231(19) . ?
N16 C3 1.450(2) . ?
C2 C3 1.382(2) . ?
C2 C1 1.387(2) . ?
C9 C14 1.388(2) . ?
C9 C10 1.391(2) . ?
C3 C4 1.396(2) . ?
C14 C13 1.385(2) . ?
C1 C7 1.455(2) . ?
C1 C6 1.418(2) . ?
C6 C5 1.398(2) . ?
C10 C11 1.384(2) . ?
C4 C5 1.368(2) . ?
C13 C12 1.382(2) . ?
C11 C12 1.382(3) . ?
